data_7061580
loop_
_publ_author_name
'Tripathi, Abhishek'
'Deka, Rajesh'
'Butcher, Ray J.'
'Turner, David R.'
'Deacon, Glen B.'
'Singh, Harkesh B.'

_publ_section_title
;
 Exploring the reactivity of L-tellurocystine, Te-protected
 tellurocysteine conjugates and diorganodiselenides towards hydrogen
 peroxide: synthesis and molecular structure analysis
;
_journal_issue 22
_journal_name_full 'New Journal of Chemistry'
_journal_page_first 10550
_journal_page_last 10559
_journal_paper_doi 10.1039/D2NJ00997H
_journal_volume 46
_journal_year 2022
_chemical_formula_moiety 'C16 H18 O2 Se'
_chemical_formula_sum 'C16 H18 O2 Se'
_chemical_formula_weight 321.26
_space_group_crystal_system triclinic
_space_group_IT_number 2
_space_group_name_Hall '-P 1'
_space_group_name_H-M_alt 'P -1'
_atom_sites_solution_hydrogens difmap
_audit_creation_method SHELXL-2018/3
_audit_update_record
;
2021-09-28 deposited with the CCDC.	2022-03-28 downloaded from the CCDC.
;
_cell_angle_alpha 92.16(3)
_cell_angle_beta 96.22(3)
_cell_angle_gamma 106.84(3)
_cell_formula_units_Z 2
_cell_length_a 7.8964(16)
_cell_length_b 8.4010(17)
_cell_length_c 11.588(2)
_cell_measurement_reflns_used 16202
_cell_measurement_temperature 293(2)
_cell_measurement_theta_max 77.1250
_cell_measurement_theta_min 3.8230
_cell_volume 729.5(3)
_computing_cell_refinement 'CrysAlisPro 1.171.40.61a (Rigaku OD, 2019)'
_computing_data_collection 'CrysAlisPro 1.171.40.61a (Rigaku OD, 2019)'
_computing_data_reduction 'CrysAlisPro 1.171.40.61a (Rigaku OD, 2019)'
_computing_structure_refinement 'SHELXL-2018/3 (Sheldrick, 2018)'
_diffrn_ambient_temperature 293(2)
_diffrn_detector_area_resol_mean 10.0000
_diffrn_measured_fraction_theta_full 0.995
_diffrn_measured_fraction_theta_max 0.995
_diffrn_measurement_device_type 'XtaLAB Synergy, Dualflex, HyPix'
_diffrn_measurement_method '\w scans'
_diffrn_radiation_type MoK\a
_diffrn_radiation_wavelength 0.71073
_diffrn_reflns_av_R_equivalents 0.1405
_diffrn_reflns_av_unetI/netI 0.0624
_diffrn_reflns_Laue_measured_fraction_full 0.995
_diffrn_reflns_Laue_measured_fraction_max 0.995
_diffrn_reflns_limit_h_max 9
_diffrn_reflns_limit_h_min -9
_diffrn_reflns_limit_k_max 10
_diffrn_reflns_limit_k_min -10
_diffrn_reflns_limit_l_max 14
_diffrn_reflns_limit_l_min -14
_diffrn_reflns_number 22156
_diffrn_reflns_point_group_measured_fraction_full 0.995
_diffrn_reflns_point_group_measured_fraction_max 0.995
_diffrn_reflns_theta_full 26.734
_diffrn_reflns_theta_max 26.734
_diffrn_reflns_theta_min 1.772
_diffrn_source 'micro-focus sealed X-ray tube'
_exptl_absorpt_coefficient_mu 2.569
_exptl_absorpt_correction_T_max 1.00000
_exptl_absorpt_correction_T_min 0.36056
_exptl_absorpt_correction_type multi-scan
_exptl_absorpt_process_details
;
CrysAlisPro 1.171.40.61a (Rigaku Oxford Diffraction, 2019)
Empirical absorption correction using spherical harmonics,
 implemented in SCALE3 ABSPACK scaling algorithm.
;
_exptl_crystal_colour COLOURLESS
_exptl_crystal_density_diffrn 1.463
_exptl_crystal_description BLOCK
_exptl_crystal_F_000 328
_exptl_crystal_size_max 0.123
_exptl_crystal_size_mid 0.054
_exptl_crystal_size_min 0.032
_refine_diff_density_max 0.993
_refine_diff_density_min -1.048
_refine_diff_density_rms 0.112
_refine_ls_extinction_method none
_refine_ls_goodness_of_fit_ref 1.086
_refine_ls_hydrogen_treatment refall
_refine_ls_matrix_type full
_refine_ls_number_parameters 244
_refine_ls_number_reflns 3081
_refine_ls_number_restraints 0
_refine_ls_restrained_S_all 1.086
_refine_ls_R_factor_all 0.0444
_refine_ls_R_factor_gt 0.0440
_refine_ls_shift/su_max 0.000
_refine_ls_shift/su_mean 0.000
_refine_ls_structure_factor_coef Fsqd
_refine_ls_weighting_details 'w=1/[\s^2^(Fo^2^)+(0.0728P)^2^+0.4915P] where P=(Fo^2^+2Fc^2^)/3'
_refine_ls_weighting_scheme calc
_refine_ls_wR_factor_gt 0.1197
_refine_ls_wR_factor_ref 0.1203
_reflns_Friedel_coverage 0.000
_reflns_number_gt 3020
_reflns_number_total 3081
_reflns_threshold_expression 'I > 2\s(I)'
_cod_data_source_file d2nj00997h2.cif
_cod_data_source_block shelx_CCDC2
_cod_database_code 7061580
_shelx_shelxl_version_number 2018/3
_shelx_space_group_comment
;
The symmetry employed for this shelxl refinement is uniquely defined
by the following loop, which should always be used as a source of
symmetry information in preference to the above space-group names.
They are only intended as comments.
;

loop_
_space_group_symop_operation_xyz
'x, y, z'
'-x, -y, -z'

loop_
_atom_site_label
_atom_site_type_symbol
_atom_site_fract_x
_atom_site_fract_y
_atom_site_fract_z
_atom_site_U_iso_or_equiv
_atom_site_adp_type
_atom_site_occupancy
_atom_site_site_symmetry_order
_atom_site_calc_flag
_atom_site_refinement_flags_posn
_atom_site_refinement_flags_adp
_atom_site_refinement_flags_occupancy
_atom_site_disorder_assembly
_atom_site_disorder_group
Se1 Se 0.12533(3) 0.22362(3) 0.24181(2) 0.02539(14) Uani 1 1 d . . . . .
O1 O -0.0632(3) 0.1479(3) 0.15974(18) 0.0317(4) Uani 1 1 d . . . . .
O1A O 0.1604(3) 0.3993(2) 0.31671(19) 0.0344(5) Uani 1 1 d . . . . .
C1 C 0.3093(4) 0.2476(3) 0.1446(2) 0.0229(5) Uani 1 1 d . . . . .
C1A C 0.1536(4) 0.0602(3) 0.3467(2) 0.0214(5) Uani 1 1 d . . . . .
C2 C 0.2794(4) 0.1395(3) 0.0461(2) 0.0265(5) Uani 1 1 d . . . . .
H2 H 0.168(5) 0.055(4) 0.026(3) 0.021(7) Uiso 1 1 d . . . . .
C2A C 0.0921(4) -0.1063(3) 0.3057(2) 0.0242(5) Uani 1 1 d . . . . .
H2A H 0.024(6) -0.141(5) 0.229(3) 0.034(9) Uiso 1 1 d . . . . .
C3 C 0.4158(4) 0.1574(4) -0.0222(2) 0.0286(6) Uani 1 1 d . . . . .
H3 H 0.403(6) 0.079(5) -0.093(3) 0.037(10) Uiso 1 1 d . . . . .
C3A C 0.1257(4) -0.2229(3) 0.3797(2) 0.0284(6) Uani 1 1 d . . . . .
H3A H 0.090(5) -0.335(5) 0.355(3) 0.034(9) Uiso 1 1 d . . . . .
C4 C 0.5789(4) 0.2801(4) 0.0062(2) 0.0276(6) Uani 1 1 d . . . . .
C4A C 0.2165(4) -0.1746(4) 0.4910(2) 0.0290(6) Uani 1 1 d . . . . .
C5 C 0.6068(4) 0.3889(3) 0.1063(2) 0.0252(5) Uani 1 1 d . . . . .
C5A C 0.2734(4) -0.0060(4) 0.5316(2) 0.0290(6) Uani 1 1 d . . . . .
C6 C 0.4698(4) 0.3720(3) 0.1751(2) 0.0241(5) Uani 1 1 d . . . . .
H6 H 0.486(5) 0.453(4) 0.245(3) 0.021(8) Uiso 1 1 d . . . . .
C6A C 0.2412(4) 0.1133(3) 0.4577(2) 0.0254(5) Uani 1 1 d . . . . .
H6A H 0.284(4) 0.237(4) 0.486(3) 0.018(7) Uiso 1 1 d . . . . .
C7 C 0.7257(5) 0.2941(5) -0.0701(3) 0.0374(7) Uani 1 1 d . . . . .
H7A H 0.824(7) 0.274(5) -0.031(4) 0.044(11) Uiso 1 1 d . . . . .
H7B H 0.686(8) 0.203(7) -0.133(5) 0.070(15) Uiso 1 1 d . . . . .
H7C H 0.759(7) 0.394(6) -0.101(4) 0.058(13) Uiso 1 1 d . . . . .
C7A C 0.2535(5) -0.3065(5) 0.5665(3) 0.0404(7) Uani 1 1 d . . . . .
H7AA H 0.373(6) -0.280(5) 0.586(3) 0.036(10) Uiso 1 1 d . . . . .
H7AB H 0.212(7) -0.298(6) 0.637(5) 0.062(14) Uiso 1 1 d . . . . .
H7AC H 0.218(8) -0.405(7) 0.531(5) 0.065(15) Uiso 1 1 d . . . . .
C8 C 0.7808(5) 0.5216(4) 0.1397(3) 0.0349(7) Uani 1 1 d . . . . .
H8A H 0.764(7) 0.585(6) 0.205(4) 0.059(13) Uiso 1 1 d . . . . .
H8B H 0.821(6) 0.598(6) 0.080(4) 0.048(11) Uiso 1 1 d . . . . .
H8C H 0.881(7) 0.481(6) 0.156(4) 0.055(12) Uiso 1 1 d . . . . .
C8A C 0.3700(5) 0.0491(5) 0.6523(3) 0.0391(7) Uani 1 1 d . . . . .
H8AA H 0.479(7) 0.018(6) 0.668(4) 0.050(12) Uiso 1 1 d . . . . .
H8AB H 0.413(7) 0.170(6) 0.669(4) 0.058(13) Uiso 1 1 d . . . . .
H8AC H 0.284(8) 0.007(7) 0.716(5) 0.070(16) Uiso 1 1 d . . . . .

loop_
_atom_site_aniso_label
_atom_site_aniso_U_11
_atom_site_aniso_U_22
_atom_site_aniso_U_33
_atom_site_aniso_U_23
_atom_site_aniso_U_13
_atom_site_aniso_U_12
Se1 0.0264(2) 0.02402(19) 0.02708(19) 0.00317(11) 0.00176(13) 0.01000(14)
O1 0.0236(11) 0.0398(11) 0.0313(10) 0.0071(8) -0.0019(8) 0.0102(9)
O1A 0.0428(13) 0.0232(9) 0.0401(11) -0.0016(8) 0.0093(10) 0.0133(9)
C1 0.0243(13) 0.0224(11) 0.0231(11) 0.0041(9) -0.0007(10) 0.0094(10)
C1A 0.0235(13) 0.0218(11) 0.0189(11) 0.0029(9) -0.0003(9) 0.0078(10)
C2 0.0277(14) 0.0273(12) 0.0225(12) 0.0015(10) -0.0046(10) 0.0080(11)
C2A 0.0265(14) 0.0235(12) 0.0215(11) 0.0009(9) 0.0007(10) 0.0066(10)
C3 0.0332(16) 0.0352(14) 0.0196(11) 0.0019(10) -0.0013(11) 0.0152(12)
C3A 0.0325(16) 0.0236(12) 0.0301(13) 0.0040(10) 0.0049(11) 0.0095(11)
C4 0.0305(15) 0.0332(13) 0.0246(12) 0.0119(10) 0.0039(11) 0.0166(12)
C4A 0.0251(15) 0.0369(15) 0.0281(13) 0.0111(11) 0.0069(11) 0.0119(12)
C5 0.0259(14) 0.0235(12) 0.0272(12) 0.0095(9) -0.0011(11) 0.0093(11)
C5A 0.0242(14) 0.0422(15) 0.0201(12) 0.0023(10) 0.0039(10) 0.0086(12)
C6 0.0266(14) 0.0216(11) 0.0245(12) 0.0044(9) -0.0024(10) 0.0093(10)
C6A 0.0236(14) 0.0302(13) 0.0215(12) -0.0018(9) 0.0025(10) 0.0070(11)
C7 0.0373(19) 0.0499(19) 0.0342(15) 0.0175(14) 0.0125(14) 0.0227(15)
C7A 0.039(2) 0.050(2) 0.0382(17) 0.0196(15) 0.0050(15) 0.0197(16)
C8 0.0259(16) 0.0306(14) 0.0466(17) 0.0111(13) 0.0039(13) 0.0049(12)
C8A 0.0294(17) 0.064(2) 0.0206(13) 0.0023(13) -0.0025(12) 0.0107(16)

loop_
_atom_type_symbol
_atom_type_description
_atom_type_scat_dispersion_real
_atom_type_scat_dispersion_imag
_atom_type_scat_source
C C 0.0033 0.0016 'International Tables Vol C Tables 4.2.6.8 and 6.1.1.4'
H H 0.0000 0.0000 'International Tables Vol C Tables 4.2.6.8 and 6.1.1.4'
O O 0.0106 0.0060 'International Tables Vol C Tables 4.2.6.8 and 6.1.1.4'
Se Se -0.0929 2.2259 'International Tables Vol C Tables 4.2.6.8 and 6.1.1.4'

loop_
_geom_angle_atom_site_label_1
_geom_angle_atom_site_label_2
_geom_angle_atom_site_label_3
_geom_angle
_geom_angle_site_symmetry_1
_geom_angle_site_symmetry_3
_geom_angle_publ_flag
O1A Se1 O1 118.37(12) . . ?
O1A Se1 C1 108.19(12) . . ?
O1 Se1 C1 107.30(11) . . ?
O1A Se1 C1A 108.35(11) . . ?
O1 Se1 C1A 108.19(11) . . ?
C1 Se1 C1A 105.75(11) . . ?
C2 C1 C6 122.1(3) . . ?
C2 C1 Se1 118.9(2) . . ?
C6 C1 Se1 119.0(2) . . ?
C6A C1A C2A 123.1(2) . . ?
C6A C1A Se1 118.80(19) . . ?
C2A C1A Se1 118.02(19) . . ?
C3 C2 C1 118.0(3) . . ?
C3 C2 H2 121(2) . . ?
C1 C2 H2 121(2) . . ?
C1A C2A C3A 117.5(2) . . ?
C1A C2A H2A 121(2) . . ?
C3A C2A H2A 121(2) . . ?
C2 C3 C4 121.5(3) . . ?
C2 C3 H3 121(2) . . ?
C4 C3 H3 117(2) . . ?
C2A C3A C4A 121.2(3) . . ?
C2A C3A H3A 120(2) . . ?
C4A C3A H3A 118(2) . . ?
C3 C4 C5 119.8(3) . . ?
C3 C4 C7 119.8(3) . . ?
C5 C4 C7 120.4(3) . . ?
C3A C4A C5A 120.2(3) . . ?
C3A C4A C7A 118.9(3) . . ?
C5A C4A C7A 120.9(3) . . ?
C6 C5 C4 119.0(3) . . ?
C6 C5 C8 119.8(3) . . ?
C4 C5 C8 121.2(3) . . ?
C4A C5A C6A 119.2(3) . . ?
C4A C5A C8A 121.2(3) . . ?
C6A C5A C8A 119.6(3) . . ?
C1 C6 C5 119.6(2) . . ?
C1 C6 H6 120(2) . . ?
C5 C6 H6 120(2) . . ?
C1A C6A C5A 118.7(2) . . ?
C1A C6A H6A 121.3(17) . . ?
C5A C6A H6A 120.1(17) . . ?
C4 C7 H7A 112(3) . . ?
C4 C7 H7B 109(3) . . ?
H7A C7 H7B 103(4) . . ?
C4 C7 H7C 112(3) . . ?
H7A C7 H7C 109(4) . . ?
H7B C7 H7C 111(4) . . ?
C4A C7A H7AA 108(2) . . ?
C4A C7A H7AB 110(3) . . ?
H7AA C7A H7AB 103(4) . . ?
C4A C7A H7AC 113(4) . . ?
H7AA C7A H7AC 108(4) . . ?
H7AB C7A H7AC 115(5) . . ?
C5 C8 H8A 106(3) . . ?
C5 C8 H8B 116(3) . . ?
H8A C8 H8B 108(4) . . ?
C5 C8 H8C 115(3) . . ?
H8A C8 H8C 112(4) . . ?
H8B C8 H8C 101(4) . . ?
C5A C8A H8AA 114(3) . . ?
C5A C8A H8AB 115(3) . . ?
H8AA C8A H8AB 102(4) . . ?
C5A C8A H8AC 111(3) . . ?
H8AA C8A H8AC 111(4) . . ?
H8AB C8A H8AC 104(4) . . ?

loop_
_geom_bond_atom_site_label_1
_geom_bond_atom_site_label_2
_geom_bond_distance
_geom_bond_site_symmetry_2
_geom_bond_publ_flag
Se1 O1A 1.620(2) . ?
Se1 O1 1.620(2) . ?
Se1 C1 1.903(3) . ?
Se1 C1A 1.913(2) . ?
C1 C2 1.386(4) . ?
C1 C6 1.389(4) . ?
C1A C6A 1.385(4) . ?
C1A C2A 1.387(4) . ?
C2 C3 1.381(4) . ?
C2 H2 0.95(4) . ?
C2A C3A 1.390(4) . ?
C2A H2A 0.97(4) . ?
C3 C4 1.394(4) . ?
C3 H3 1.01(4) . ?
C3A C4A 1.391(4) . ?
C3A H3A 0.92(4) . ?
C4 C5 1.406(4) . ?
C4 C7 1.514(4) . ?
C4A C5A 1.401(4) . ?
C4A C7A 1.512(4) . ?
C5 C6 1.391(4) . ?
C5 C8 1.498(4) . ?
C5A C6A 1.402(4) . ?
C5A C8A 1.506(4) . ?
C6 H6 1.01(3) . ?
C6A H6A 1.02(3) . ?
C7 H7A 0.92(5) . ?
C7 H7B 0.99(6) . ?
C7 H7C 0.90(5) . ?
C7A H7AA 0.91(5) . ?
C7A H7AB 0.92(5) . ?
C7A H7AC 0.87(6) . ?
C8 H8A 0.95(5) . ?
C8 H8B 0.98(5) . ?
C8 H8C 0.95(5) . ?
C8A H8AA 0.97(5) . ?
C8A H8AB 0.98(5) . ?
C8A H8AC 1.06(6) . ?

loop_
_geom_hbond_atom_site_label_D
_geom_hbond_atom_site_label_H
_geom_hbond_atom_site_label_A
_geom_hbond_distance_DH
_geom_hbond_distance_HA
_geom_hbond_distance_DA
_geom_hbond_angle_DHA
_geom_hbond_site_symmetry_A
_geom_hbond_publ_flag
C2 H2 O1 0.95(4) 2.59(3) 3.276(4) 129(2) 2 yes

loop_
_geom_torsion_atom_site_label_1
_geom_torsion_atom_site_label_2
_geom_torsion_atom_site_label_3
_geom_torsion_atom_site_label_4
_geom_torsion
_geom_torsion_site_symmetry_1
_geom_torsion_site_symmetry_2
_geom_torsion_site_symmetry_3
_geom_torsion_site_symmetry_4
_geom_torsion_publ_flag
C6 C1 C2 C3 0.5(4) . . . . ?
Se1 C1 C2 C3 -179.01(19) . . . . ?
C6A C1A C2A C3A -1.8(4) . . . . ?
Se1 C1A C2A C3A 175.1(2) . . . . ?
C1 C2 C3 C4 0.0(4) . . . . ?
C1A C2A C3A C4A 0.4(4) . . . . ?
C2 C3 C4 C5 -0.1(4) . . . . ?
C2 C3 C4 C7 179.2(3) . . . . ?
C2A C3A C4A C5A 1.1(5) . . . . ?
C2A C3A C4A C7A -178.4(3) . . . . ?
C3 C4 C5 C6 -0.2(4) . . . . ?
C7 C4 C5 C6 -179.5(2) . . . . ?
C3 C4 C5 C8 179.7(3) . . . . ?
C7 C4 C5 C8 0.5(4) . . . . ?
C3A C4A C5A C6A -1.4(4) . . . . ?
C7A C4A C5A C6A 178.1(3) . . . . ?
C3A C4A C5A C8A 179.3(3) . . . . ?
C7A C4A C5A C8A -1.2(5) . . . . ?
C2 C1 C6 C5 -0.8(4) . . . . ?
Se1 C1 C6 C5 178.69(18) . . . . ?
C4 C5 C6 C1 0.7(4) . . . . ?
C8 C5 C6 C1 -179.3(2) . . . . ?
C2A C1A C6A C5A 1.5(4) . . . . ?
Se1 C1A C6A C5A -175.3(2) . . . . ?
C4A C5A C6A C1A 0.1(4) . . . . ?
C8A C5A C6A C1A 179.4(3) . . . . ?
